data_7029742
loop_
_publ_author_name
'Chakraborty, Amit'
'Bag, Prasenjit'
'Rivi\`ere, Eric'
'Mallah, Talal'
'Chandrasekhar, Vadapalli'

_publ_section_title
;
 Assembly of heterobimetallic Ni(II)-Ln(III) (Ln(III) = Dy(III), Tb(III),
 Gd(III), Ho(III), Er(III), Y(III)) complexes using a ferrocene ligand:
 slow relaxation of the magnetization in Dy(III), Tb(III) and Ho(III)
 analogues.
;
_journal_issue 23
_journal_name_full 'Dalton transactions (Cambridge, England : 2003)'
_journal_page_first 8921
_journal_page_last 8932
_journal_paper_doi 10.1039/c4dt00209a
_journal_volume 43
_journal_year 2014
_chemical_formula_moiety 'C32 H33 Dy Fe N6 Ni O13, C2 H3 N'
_chemical_formula_sum 'C34 H36 Dy Fe N7 Ni O13'
_chemical_formula_weight 1027.74
_chemical_name_systematic
; 
 ? 
;
_space_group_IT_number 2
_symmetry_cell_setting triclinic
_symmetry_space_group_name_Hall '-P 1'
_symmetry_space_group_name_H-M 'P -1'
_atom_sites_solution_hydrogens geom
_atom_sites_solution_primary direct
_atom_sites_solution_secondary difmap
_audit_creation_method SHELXL-97
_cell_angle_alpha 97.914(5)
_cell_angle_beta 92.016(5)
_cell_angle_gamma 99.686(5)
_cell_formula_units_Z 2
_cell_length_a 12.208(5)
_cell_length_b 12.313(5)
_cell_length_c 12.459(5)
_cell_measurement_reflns_used 2275
_cell_measurement_temperature 100(2)
_cell_measurement_theta_max 27.54
_cell_measurement_theta_min 2.19
_cell_volume 1825.3(13)
_computing_cell_refinement 'Bruker SMART'
_computing_data_collection 'Bruker SMART'
_computing_data_reduction 'Bruker SAINT'
_computing_molecular_graphics 'Bruker SHELXTL'
_computing_publication_material 'Bruker SHELXTL'
_computing_structure_refinement 'SHELXL-97 (Sheldrick, 1997)'
_computing_structure_solution 'SHELXS-97 (Sheldrick, 1990)'
_diffrn_ambient_temperature 100(2)
_diffrn_measured_fraction_theta_full 0.968
_diffrn_measured_fraction_theta_max 0.968
_diffrn_radiation_monochromator graphite
_diffrn_radiation_source 'fine-focus sealed tube'
_diffrn_radiation_type MoK\a
_diffrn_radiation_wavelength 0.71069
_diffrn_reflns_av_R_equivalents 0.0439
_diffrn_reflns_av_unetI/netI 0.1016
_diffrn_reflns_limit_h_max 14
_diffrn_reflns_limit_h_min -14
_diffrn_reflns_limit_k_max 14
_diffrn_reflns_limit_k_min -7
_diffrn_reflns_limit_l_max 15
_diffrn_reflns_limit_l_min -14
_diffrn_reflns_number 9397
_diffrn_reflns_theta_full 25.50
_diffrn_reflns_theta_max 25.50
_diffrn_reflns_theta_min 2.19
_exptl_absorpt_coefficient_mu 3.006
_exptl_absorpt_correction_T_max 0.785
_exptl_absorpt_correction_T_min 0.746
_exptl_absorpt_correction_type empirical
_exptl_absorpt_process_details SADABS
_exptl_crystal_colour brown
_exptl_crystal_density_diffrn 1.870
_exptl_crystal_density_method 'not measured'
_exptl_crystal_description block
_exptl_crystal_F_000 1026
_exptl_crystal_size_max 0.10
_exptl_crystal_size_mid 0.09
_exptl_crystal_size_min 0.08
_refine_diff_density_max 3.126
_refine_diff_density_min -1.678
_refine_diff_density_rms 0.235
_refine_ls_extinction_method none
_refine_ls_goodness_of_fit_ref 1.072
_refine_ls_hydrogen_treatment mixed
_refine_ls_matrix_type full
_refine_ls_number_parameters 522
_refine_ls_number_reflns 6577
_refine_ls_number_restraints 20
_refine_ls_restrained_S_all 1.072
_refine_ls_R_factor_all 0.1035
_refine_ls_R_factor_gt 0.0688
_refine_ls_shift/su_max 0.012
_refine_ls_shift/su_mean 0.000
_refine_ls_structure_factor_coef Fsqd
_refine_ls_weighting_details 'calc w=1/[\s^2^(Fo^2^)+(0.0980P)^2^+1.2840P] where P=(Fo^2^+2Fc^2^)/3'
_refine_ls_weighting_scheme calc
_refine_ls_wR_factor_gt 0.1598
_refine_ls_wR_factor_ref 0.1874
_reflns_number_gt 4655
_reflns_number_total 6577
_reflns_threshold_expression >2sigma(I)
_cod_data_source_file c4dt00209a2.cif
_cod_data_source_block NiDy
_cod_depositor_comments
;
The following automatic conversions were performed:

'_symmetry_cell_setting' value 'Triclinic' changed to 'triclinic'
according to
/usr/data/users/saulius/crontab/automatic-downloads/rss-feeds/RSC/lib/dictionaries/cif_core.dic
dictionary named 'cif_core.dic' version 2.4.2 from 2011-04-26.

Automatic conversion script
Id: cif_fix_values 2281 2013-09-26 08:29:07Z andrius 

 Adding full bibliography for 7029742--7029747.cif.
;
_cod_original_sg_symbol_H-M '     P -1 '
_cod_database_code 7029742

loop_
_symmetry_equiv_pos_as_xyz
'x, y, z'
'-x, -y, -z'

loop_
_atom_site_label
_atom_site_type_symbol
_atom_site_fract_x
_atom_site_fract_y
_atom_site_fract_z
_atom_site_U_iso_or_equiv
_atom_site_adp_type
_atom_site_occupancy
_atom_site_symmetry_multiplicity
_atom_site_calc_flag
_atom_site_refinement_flags
Dy1 Dy 0.73149(4) 0.40908(4) 0.25073(4) 0.02317(19) Uani 1 1 d .
Ni1 Ni 0.53699(10) 0.17819(11) 0.16395(10) 0.0184(3) Uani 1 1 d .
Fe1 Fe 0.10765(12) -0.14148(13) 0.16716(13) 0.0257(4) Uani 1 1 d .
O1 O 0.6849(5) 0.2197(5) 0.2565(6) 0.0192(16) Uani 1 1 d .
O2 O 0.8729(6) 0.3169(6) 0.3524(6) 0.0276(19) Uani 1 1 d .
O3 O 0.5876(6) 0.3325(6) 0.1236(6) 0.0229(16) Uani 1 1 d U
O4 O 0.7214(6) 0.5053(6) 0.0846(6) 0.032(2) Uani 1 1 d .
O5 O 0.4573(5) 0.2484(6) 0.2889(5) 0.0186(16) Uani 1 1 d .
O6 O 0.5792(6) 0.4042(6) 0.3525(6) 0.0269(18) Uani 1 1 d .
O7 O 0.8572(8) 0.3365(8) 0.1222(8) 0.048(3) Uani 1 1 d .
O8 O 0.9194(6) 0.4948(6) 0.2245(7) 0.035(2) Uani 1 1 d .
O9 O 1.0346(9) 0.4120(9) 0.1298(11) 0.074(4) Uani 1 1 d .
O10 O 0.8060(6) 0.5337(6) 0.4244(6) 0.0290(19) Uani 1 1 d .
O11 O 0.7366(6) 0.6086(6) 0.2987(7) 0.0268(18) Uani 1 1 d .
O12 O 0.8242(7) 0.7130(7) 0.4434(7) 0.043(2) Uani 1 1 d .
O13 O 0.6216(6) 0.1151(6) 0.0348(6) 0.0226(17) Uani 1 1 d D
H13 H 0.6009 0.0476 0.0208 0.034 Uiso 1 1 calc RD
N1 N 0.4138(7) -0.0525(7) 0.1978(7) 0.023(2) Uani 1 1 d .
N2 N 0.5173(7) 0.0245(7) 0.2203(7) 0.021(2) Uani 1 1 d .
N3 N 0.3033(7) 0.0774(7) 0.0427(7) 0.023(2) Uani 1 1 d .
N4 N 0.3983(6) 0.1651(7) 0.0531(7) 0.0193(19) Uani 1 1 d .
N5 N 0.9420(9) 0.4141(9) 0.1554(10) 0.048(3) Uani 1 1 d .
N6 N 0.7889(8) 0.6204(8) 0.3893(8) 0.030(2) Uani 1 1 d .
N7 N 0.5142(15) 0.2165(11) 0.5814(11) 0.071(4) Uani 1 1 d .
C1 C 0.2491(9) -0.1423(9) 0.2601(9) 0.024(2) Uani 1 1 d .
C2 C 0.1551(9) -0.1489(10) 0.3243(9) 0.031(3) Uani 1 1 d .
H2 H 0.1448 -0.0959 0.3879 0.038 Uiso 1 1 calc R
C3 C 0.0785(10) -0.2471(10) 0.2799(10) 0.036(3) Uani 1 1 d .
H3 H 0.0059 -0.2725 0.3076 0.043 Uiso 1 1 calc R
C4 C 0.1235(9) -0.3002(9) 0.1894(10) 0.029(3) Uani 1 1 d .
H4 H 0.0880 -0.3689 0.1431 0.035 Uiso 1 1 calc R
C5 C 0.2278(9) -0.2351(9) 0.1743(10) 0.026(3) Uani 1 1 d .
H5 H 0.2777 -0.2520 0.1168 0.032 Uiso 1 1 calc R
C6 C 0.3493(9) -0.0543(9) 0.2760(9) 0.024(2) Uani 1 1 d .
C7 C 0.3660(9) 0.0204(9) 0.3816(9) 0.031(3) Uani 1 1 d .
H7A H 0.3913 -0.0185 0.4367 0.047 Uiso 1 1 calc R
H7B H 0.2968 0.0431 0.4007 0.047 Uiso 1 1 calc R
H7C H 0.4205 0.0849 0.3758 0.047 Uiso 1 1 calc R
C8 C 0.5937(8) -0.0155(9) 0.2657(8) 0.021(2) Uani 1 1 d .
H8 H 0.5753 -0.0892 0.2775 0.025 Uiso 1 1 calc R
C9 C 0.7058(8) 0.0407(10) 0.3009(9) 0.025(3) Uani 1 1 d .
C10 C 0.7765(9) -0.0254(10) 0.3457(9) 0.030(3) Uani 1 1 d .
H10 H 0.7524 -0.1015 0.3440 0.036 Uiso 1 1 calc R
C11 C 0.8791(9) 0.0234(10) 0.3905(9) 0.031(3) Uani 1 1 d .
H11 H 0.9247 -0.0201 0.4193 0.037 Uiso 1 1 calc R
C12 C 0.9178(9) 0.1380(10) 0.3945(9) 0.031(3) Uani 1 1 d .
H12 H 0.9885 0.1704 0.4246 0.037 Uiso 1 1 calc R
C13 C 0.8475(9) 0.2021(9) 0.3519(9) 0.027(3) Uani 1 1 d .
C14 C 0.7430(8) 0.1563(8) 0.2986(9) 0.020(2) Uani 1 1 d .
C15 C 0.9766(10) 0.3718(11) 0.4100(11) 0.045(3) Uani 1 1 d U
H15A H 0.9761 0.3574 0.4838 0.068 Uiso 1 1 calc R
H15B H 0.9851 0.4505 0.4089 0.068 Uiso 1 1 calc R
H15C H 1.0374 0.3438 0.3756 0.068 Uiso 1 1 calc R
C16 C 0.7981(10) 0.6029(9) 0.0637(11) 0.035(3) Uani 1 1 d .
H16A H 0.8341 0.5850 -0.0021 0.053 Uiso 1 1 calc R
H16B H 0.8531 0.6260 0.1230 0.053 Uiso 1 1 calc R
H16C H 0.7577 0.6623 0.0562 0.053 Uiso 1 1 calc R
C17 C 0.6448(10) 0.4554(9) 0.0011(9) 0.029(3) Uani 1 1 d .
C18 C 0.6342(12) 0.4884(10) -0.0986(10) 0.041(3) Uani 1 1 d .
H18 H 0.6829 0.5501 -0.1142 0.049 Uiso 1 1 calc R
C19 C 0.5540(11) 0.4337(10) -0.1762(10) 0.035(3) Uani 1 1 d .
H19 H 0.5494 0.4568 -0.2440 0.042 Uiso 1 1 calc R
C20 C 0.4793(10) 0.3425(9) -0.1516(10) 0.031(3) Uani 1 1 d .
H20 H 0.4236 0.3054 -0.2030 0.037 Uiso 1 1 calc R
C21 C 0.4876(9) 0.3068(9) -0.0506(9) 0.025(2) Uani 1 1 d .
C22 C 0.5709(9) 0.3618(8) 0.0259(9) 0.020(2) Uani 1 1 d .
C23 C 0.4049(8) 0.2124(8) -0.0310(9) 0.021(2) Uani 1 1 d .
H23 H 0.3507 0.1838 -0.0867 0.025 Uiso 1 1 calc R
C24 C 0.2233(8) 0.0889(9) 0.1054(9) 0.022(2) Uani 1 1 d .
C25 C 0.2167(9) 0.1915(10) 0.1842(10) 0.031(3) Uani 1 1 d .
H25A H 0.2831 0.2455 0.1832 0.046 Uiso 1 1 calc R
H25B H 0.2094 0.1722 0.2560 0.046 Uiso 1 1 calc R
H25C H 0.1532 0.2224 0.1637 0.046 Uiso 1 1 calc R
C26 C 0.1252(9) -0.0017(9) 0.0929(9) 0.027(3) Uani 1 1 d .
C27 C 0.1069(9) -0.1010(10) 0.0146(9) 0.027(3) Uani 1 1 d .
H27 H 0.1571 -0.1211 -0.0416 0.032 Uiso 1 1 calc R
C28 C 0.0036(9) -0.1636(10) 0.0322(9) 0.029(3) Uani 1 1 d U
H28 H -0.0305 -0.2355 -0.0094 0.035 Uiso 1 1 calc R
C29 C -0.0418(9) -0.1069(10) 0.1203(11) 0.035(3) Uani 1 1 d .
H29 H -0.1130 -0.1327 0.1505 0.042 Uiso 1 1 calc R
C30 C 0.0328(10) -0.0061(11) 0.1593(11) 0.037(3) Uani 1 1 d .
H30 H 0.0222 0.0498 0.2203 0.045 Uiso 1 1 calc R
C31 C 0.4865(9) 0.3377(9) 0.3489(9) 0.023(2) Uani 1 1 d .
C32 C 0.3995(11) 0.3749(10) 0.4239(12) 0.046(4) Uani 1 1 d .
H32A H 0.3411 0.3955 0.3817 0.068 Uiso 1 1 calc R
H32B H 0.4337 0.4377 0.4755 0.068 Uiso 1 1 calc R
H32C H 0.3690 0.3148 0.4616 0.068 Uiso 1 1 calc R
C33 C 0.5992(17) 0.2726(12) 0.5775(12) 0.058(5) Uani 1 1 d .
C34 C 0.7071(14) 0.3447(13) 0.5765(12) 0.057(4) Uani 1 1 d .
H34A H 0.7151 0.4042 0.6363 0.085 Uiso 1 1 calc R
H34B H 0.7118 0.3751 0.5095 0.085 Uiso 1 1 calc R
H34C H 0.7655 0.3021 0.5829 0.085 Uiso 1 1 calc R
H1 H 0.5852 0.1398 -0.0107 0.03(3) Uiso 1 1 d RD

loop_
_atom_site_aniso_label
_atom_site_aniso_U_11
_atom_site_aniso_U_22
_atom_site_aniso_U_33
_atom_site_aniso_U_23
_atom_site_aniso_U_13
_atom_site_aniso_U_12
Dy1 0.0177(3) 0.0168(3) 0.0287(3) -0.0027(2) 0.0040(2) -0.01049(19)
Ni1 0.0150(7) 0.0147(7) 0.0211(7) -0.0011(6) 0.0017(5) -0.0072(5)
Fe1 0.0164(8) 0.0216(8) 0.0334(9) -0.0010(7) 0.0046(7) -0.0096(7)
O1 0.015(4) 0.010(3) 0.029(4) -0.006(3) -0.002(3) 0.000(3)
O2 0.013(4) 0.023(4) 0.040(5) -0.005(4) -0.002(3) -0.006(3)
O3 0.0228(18) 0.0226(18) 0.0228(18) 0.0035(10) 0.0021(10) 0.0018(10)
O4 0.031(4) 0.026(4) 0.032(5) 0.004(4) 0.004(3) -0.018(4)
O5 0.016(4) 0.016(4) 0.021(4) 0.003(3) 0.004(3) -0.004(3)
O6 0.027(4) 0.015(4) 0.032(4) -0.008(3) 0.006(3) -0.006(3)
O7 0.047(6) 0.038(5) 0.052(6) 0.002(5) 0.018(5) -0.008(4)
O8 0.025(4) 0.021(4) 0.051(5) -0.007(4) 0.013(4) -0.004(3)
O9 0.042(6) 0.047(6) 0.126(10) -0.004(7) 0.051(7) -0.004(5)
O10 0.019(4) 0.025(4) 0.038(5) -0.007(4) 0.003(3) 0.000(3)
O11 0.025(4) 0.012(4) 0.041(5) 0.005(3) -0.003(4) -0.006(3)
O12 0.047(5) 0.023(5) 0.047(5) -0.011(4) 0.001(4) -0.015(4)
O13 0.023(4) 0.022(4) 0.021(4) 0.003(3) 0.000(3) -0.002(3)
N1 0.015(4) 0.023(5) 0.023(5) -0.001(4) 0.001(4) -0.014(4)
N2 0.012(4) 0.021(5) 0.024(5) -0.005(4) -0.002(4) -0.008(4)
N3 0.018(5) 0.016(5) 0.031(5) 0.006(4) -0.011(4) -0.011(4)
N4 0.009(4) 0.018(4) 0.028(5) 0.004(4) 0.002(4) -0.006(3)
N5 0.041(7) 0.025(6) 0.070(8) -0.006(6) 0.025(6) -0.013(5)
N6 0.021(5) 0.021(5) 0.043(6) -0.004(5) 0.004(5) -0.002(4)
N7 0.125(14) 0.033(7) 0.048(8) 0.006(6) -0.008(8) -0.005(8)
C1 0.023(6) 0.014(5) 0.032(6) 0.004(5) -0.002(5) -0.007(4)
C2 0.027(6) 0.031(7) 0.028(6) -0.004(5) 0.008(5) -0.010(5)
C3 0.022(6) 0.036(7) 0.044(8) 0.017(6) 0.001(5) -0.018(5)
C4 0.019(6) 0.022(6) 0.046(7) 0.013(6) 0.014(5) -0.006(5)
C5 0.021(6) 0.016(5) 0.040(7) 0.001(5) 0.002(5) 0.000(4)
C6 0.023(6) 0.014(5) 0.032(6) 0.006(5) -0.005(5) -0.003(4)
C7 0.026(6) 0.024(6) 0.035(7) 0.003(5) 0.004(5) -0.018(5)
C8 0.016(5) 0.019(5) 0.024(6) -0.002(5) 0.002(4) -0.001(4)
C9 0.013(5) 0.030(6) 0.030(6) -0.003(5) 0.006(4) 0.003(5)
C10 0.027(6) 0.032(7) 0.032(7) 0.007(5) 0.007(5) 0.001(5)
C11 0.024(6) 0.038(7) 0.033(7) -0.001(6) 0.013(5) 0.012(5)
C12 0.016(5) 0.043(7) 0.030(6) -0.005(6) -0.002(5) 0.001(5)
C13 0.023(6) 0.024(6) 0.029(6) -0.002(5) 0.000(5) -0.005(5)
C14 0.020(5) 0.009(5) 0.028(6) -0.003(4) 0.005(4) 0.002(4)
C15 0.031(6) 0.038(6) 0.054(7) -0.009(6) -0.018(5) -0.010(5)
C16 0.029(7) 0.019(6) 0.055(8) 0.011(6) 0.010(6) -0.007(5)
C17 0.041(7) 0.012(5) 0.032(7) 0.005(5) 0.006(5) -0.006(5)
C18 0.059(9) 0.021(6) 0.040(8) 0.008(6) 0.011(7) -0.005(6)
C19 0.058(8) 0.020(6) 0.027(6) 0.006(5) 0.006(6) 0.000(6)
C20 0.038(7) 0.022(6) 0.032(7) 0.005(5) 0.003(5) 0.005(5)
C21 0.025(6) 0.023(6) 0.024(6) 0.003(5) 0.004(5) -0.002(5)
C22 0.026(6) 0.005(5) 0.026(6) 0.002(4) 0.007(4) -0.006(4)
C23 0.012(5) 0.015(5) 0.033(6) -0.004(5) 0.012(4) 0.001(4)
C24 0.010(5) 0.023(6) 0.033(6) -0.003(5) 0.000(4) 0.005(4)
C25 0.016(5) 0.029(6) 0.040(7) -0.001(6) -0.003(5) -0.009(5)
C26 0.020(6) 0.026(6) 0.031(6) 0.002(5) -0.002(5) -0.006(5)
C27 0.018(5) 0.032(6) 0.021(6) -0.008(5) 0.002(4) -0.010(5)
C28 0.029(3) 0.029(3) 0.029(3) 0.0043(11) 0.0013(10) 0.0042(11)
C29 0.014(5) 0.032(7) 0.058(8) 0.006(6) 0.001(5) 0.001(5)
C30 0.027(6) 0.036(7) 0.044(8) -0.001(6) -0.003(6) 0.000(6)
C31 0.022(6) 0.020(6) 0.026(6) 0.008(5) 0.003(5) -0.006(5)
C32 0.035(7) 0.024(7) 0.069(10) -0.010(7) 0.022(7) -0.010(6)
C33 0.110(15) 0.024(8) 0.037(8) 0.009(6) -0.003(9) 0.004(9)
C34 0.075(11) 0.054(10) 0.051(9) 0.020(8) 0.016(8) 0.026(9)

loop_
_atom_type_symbol
_atom_type_description
_atom_type_scat_dispersion_real
_atom_type_scat_dispersion_imag
_atom_type_scat_source
C C 0.0033 0.0016 'International Tables Vol C Tables 4.2.6.8 and 6.1.1.4'
H H 0.0000 0.0000 'International Tables Vol C Tables 4.2.6.8 and 6.1.1.4'
N N 0.0061 0.0033 'International Tables Vol C Tables 4.2.6.8 and 6.1.1.4'
O O 0.0106 0.0060 'International Tables Vol C Tables 4.2.6.8 and 6.1.1.4'
Fe Fe 0.3463 0.8444 'International Tables Vol C Tables 4.2.6.8 and 6.1.1.4'
Ni Ni 0.3393 1.1124 'International Tables Vol C Tables 4.2.6.8 and 6.1.1.4'
Dy Dy -0.1892 4.4098 'International Tables Vol C Tables 4.2.6.8 and 6.1.1.4'

loop_
_geom_angle_atom_site_label_1
_geom_angle_atom_site_label_2
_geom_angle_atom_site_label_3
_geom_angle
O6 Dy1 O3 77.7(3)
O6 Dy1 O1 79.2(3)
O3 Dy1 O1 70.6(3)
O6 Dy1 O8 148.6(3)
O3 Dy1 O8 129.5(3)
O1 Dy1 O8 121.5(3)
O6 Dy1 O11 81.0(3)
O3 Dy1 O11 110.6(3)
O1 Dy1 O11 159.3(3)
O8 Dy1 O11 74.6(3)
O6 Dy1 O7 156.8(3)
O3 Dy1 O7 87.5(3)
O1 Dy1 O7 79.1(3)
O8 Dy1 O7 53.4(3)
O11 Dy1 O7 121.4(3)
O6 Dy1 O10 76.9(2)
O3 Dy1 O10 150.9(3)
O1 Dy1 O10 117.7(3)
O8 Dy1 O10 72.4(3)
O11 Dy1 O10 51.2(3)
O7 Dy1 O10 120.9(3)
O6 Dy1 O4 115.1(3)
O3 Dy1 O4 64.0(2)
O1 Dy1 O4 126.6(2)
O8 Dy1 O4 73.5(3)
O11 Dy1 O4 67.9(3)
O7 Dy1 O4 72.6(3)
O10 Dy1 O4 115.6(3)
O6 Dy1 O2 106.2(3)
O3 Dy1 O2 131.0(2)
O1 Dy1 O2 62.7(2)
O8 Dy1 O2 69.8(3)
O11 Dy1 O2 118.2(2)
O7 Dy1 O2 70.5(3)
O10 Dy1 O2 70.4(2)
O4 Dy1 O2 138.6(3)
O6 Dy1 N5 170.7(3)
O3 Dy1 N5 110.7(3)
O1 Dy1 N5 99.4(3)
O8 Dy1 N5 26.7(3)
O11 Dy1 N5 99.2(3)
O7 Dy1 N5 26.8(3)
O10 Dy1 N5 95.9(3)
O4 Dy1 N5 73.2(3)
O2 Dy1 N5 65.4(3)
O6 Dy1 N6 79.6(2)
O3 Dy1 N6 133.8(3)
O1 Dy1 N6 141.9(3)
O8 Dy1 N6 69.8(3)
O11 Dy1 N6 25.6(3)
O7 Dy1 N6 123.2(3)
O10 Dy1 N6 25.7(3)
O4 Dy1 N6 91.1(3)
O2 Dy1 N6 93.8(3)
N5 Dy1 N6 96.5(3)
O6 Dy1 Ni1 68.71(17)
O3 Dy1 Ni1 35.57(18)
O1 Dy1 Ni1 36.23(17)
O8 Dy1 Ni1 142.19(19)
O11 Dy1 Ni1 137.48(18)
O7 Dy1 Ni1 88.8(2)
O10 Dy1 Ni1 139.55(18)
O4 Dy1 Ni1 98.24(16)
O2 Dy1 Ni1 98.91(15)
N5 Dy1 Ni1 115.5(2)
N6 Dy1 Ni1 147.99(19)
O3 Ni1 O5 88.9(3)
O3 Ni1 O1 81.5(3)
O5 Ni1 O1 90.1(3)
O3 Ni1 O13 88.1(3)
O5 Ni1 O13 176.9(3)
O1 Ni1 O13 89.2(3)
O3 Ni1 N2 168.4(3)
O5 Ni1 N2 93.0(3)
O1 Ni1 N2 87.1(3)
O13 Ni1 N2 89.9(3)
O3 Ni1 N4 86.7(3)
O5 Ni1 N4 92.4(3)
O1 Ni1 N4 167.9(3)
O13 Ni1 N4 87.7(3)
N2 Ni1 N4 104.6(3)
O3 Ni1 Dy1 41.3(2)
O5 Ni1 Dy1 80.70(18)
O1 Ni1 Dy1 41.74(19)
O13 Ni1 Dy1 96.83(19)
N2 Ni1 Dy1 127.9(2)
N4 Ni1 Dy1 127.2(2)
C5 Fe1 C29 156.1(5)
C5 Fe1 C28 120.0(5)
C29 Fe1 C28 40.4(5)
C5 Fe1 C27 105.5(5)
C29 Fe1 C27 68.3(5)
C28 Fe1 C27 40.5(4)
C5 Fe1 C2 69.1(5)
C29 Fe1 C2 123.7(5)
C28 Fe1 C2 157.3(4)
C27 Fe1 C2 161.9(4)
C5 Fe1 C3 68.3(5)
C29 Fe1 C3 106.9(5)
C28 Fe1 C3 119.7(4)
C27 Fe1 C3 154.6(5)
C2 Fe1 C3 41.0(4)
C5 Fe1 C30 160.5(4)
C29 Fe1 C30 41.0(5)
C28 Fe1 C30 68.6(5)
C27 Fe1 C30 69.0(5)
C2 Fe1 C30 110.1(5)
C3 Fe1 C30 124.7(5)
C5 Fe1 C1 41.3(4)
C29 Fe1 C1 160.7(5)
C28 Fe1 C1 158.5(5)
C27 Fe1 C1 124.1(4)
C2 Fe1 C1 40.6(4)
C3 Fe1 C1 68.4(4)
C30 Fe1 C1 125.3(4)
C5 Fe1 C26 123.1(5)
C29 Fe1 C26 68.3(5)
C28 Fe1 C26 68.4(4)
C27 Fe1 C26 41.2(4)
C2 Fe1 C26 126.4(4)
C3 Fe1 C26 162.3(5)
C30 Fe1 C26 40.7(5)
C1 Fe1 C26 110.2(4)
C5 Fe1 C4 40.8(4)
C29 Fe1 C4 120.5(5)
C28 Fe1 C4 104.0(5)
C27 Fe1 C4 119.3(5)
C2 Fe1 C4 68.5(5)
C3 Fe1 C4 40.0(5)
C30 Fe1 C4 158.4(5)
C1 Fe1 C4 68.6(4)
C26 Fe1 C4 157.3(5)
C14 O1 Ni1 129.6(6)
C14 O1 Dy1 128.1(6)
Ni1 O1 Dy1 102.0(3)
C13 O2 C15 115.5(10)
C13 O2 Dy1 117.4(6)
C15 O2 Dy1 127.1(7)
C22 O3 Ni1 125.2(6)
C22 O3 Dy1 127.1(6)
Ni1 O3 Dy1 103.2(3)
C17 O4 C16 116.1(9)
C17 O4 Dy1 118.0(6)
C16 O4 Dy1 125.5(7)
C31 O5 Ni1 129.0(7)
C31 O6 Dy1 133.9(7)
N5 O7 Dy1 95.1(7)
N5 O8 Dy1 96.4(6)
N6 O10 Dy1 93.6(6)
N6 O11 Dy1 97.4(6)
C6 N1 N2 114.9(8)
C8 N2 N1 113.7(9)
C8 N2 Ni1 125.8(7)
N1 N2 Ni1 120.1(7)
C24 N3 N4 118.2(9)
C23 N4 N3 110.9(8)
C23 N4 Ni1 121.8(7)
N3 N4 Ni1 124.2(6)
O9 N5 O8 120.9(10)
O9 N5 O7 124.6(11)
O8 N5 O7 114.4(10)
O9 N5 Dy1 170.3(12)
O8 N5 Dy1 56.8(5)
O7 N5 Dy1 58.1(6)
O12 N6 O10 119.9(10)
O12 N6 O11 122.9(10)
O10 N6 O11 117.2(9)
O12 N6 Dy1 173.2(8)
O10 N6 Dy1 60.7(5)
O11 N6 Dy1 57.0(5)
C2 C1 C5 107.4(9)
C2 C1 C6 126.6(10)
C5 C1 C6 126.0(10)
C2 C1 Fe1 69.4(7)
C5 C1 Fe1 68.3(6)
C6 C1 Fe1 126.1(8)
C1 C2 C3 107.6(10)
C1 C2 Fe1 69.9(6)
C3 C2 Fe1 69.6(7)
C4 C3 C2 108.8(10)
C4 C3 Fe1 70.3(7)
C2 C3 Fe1 69.4(7)
C3 C4 C5 108.0(10)
C3 C4 Fe1 69.7(7)
C5 C4 Fe1 68.4(6)
C4 C5 C1 108.1(10)
C4 C5 Fe1 70.8(7)
C1 C5 Fe1 70.4(7)
N1 C6 C1 116.0(9)
N1 C6 C7 126.9(9)
C1 C6 C7 117.1(10)
N2 C8 C9 127.4(10)
C14 C9 C10 121.0(9)
C14 C9 C8 123.0(11)
C10 C9 C8 115.9(10)
C11 C10 C9 119.7(11)
C10 C11 C12 121.5(12)
C13 C12 C11 118.3(10)
O2 C13 C12 125.0(9)
O2 C13 C14 111.8(10)
C12 C13 C14 123.2(10)
O1 C14 C13 119.9(9)
O1 C14 C9 124.0(9)
C13 C14 C9 116.0(10)
C18 C17 O4 126.6(10)
C18 C17 C22 119.5(11)
O4 C17 C22 114.0(10)
C17 C18 C19 122.2(11)
C18 C19 C20 118.7(12)
C21 C20 C19 120.5(11)
C22 C21 C20 119.8(10)
C22 C21 C23 123.3(10)
C20 C21 C23 116.9(10)
O3 C22 C21 124.4(9)
O3 C22 C17 116.3(9)
C21 C22 C17 119.3(10)
N4 C23 C21 127.5(10)
N3 C24 C26 117.7(9)
N3 C24 C25 125.2(9)
C26 C24 C25 116.9(9)
C30 C26 C27 107.8(9)
C30 C26 C24 125.2(10)
C27 C26 C24 126.9(10)
C30 C26 Fe1 69.5(7)
C27 C26 Fe1 68.8(7)
C24 C26 Fe1 126.2(8)
C28 C27 C26 107.7(10)
C28 C27 Fe1 69.7(7)
C26 C27 Fe1 70.0(6)
C29 C28 C27 108.6(10)
C29 C28 Fe1 69.7(7)
C27 C28 Fe1 69.8(7)
C28 C29 C30 108.8(11)
C28 C29 Fe1 70.0(7)
C30 C29 Fe1 70.2(7)
C26 C30 C29 107.1(11)
C26 C30 Fe1 69.8(7)
C29 C30 Fe1 68.9(7)
O5 C31 O6 127.5(10)
O5 C31 C32 115.9(9)
O6 C31 C32 116.6(10)
N7 C33 C34 178.1(17)

loop_
_geom_bond_atom_site_label_1
_geom_bond_atom_site_label_2
_geom_bond_distance
Dy1 O6 2.284(7)
Dy1 O3 2.306(7)
Dy1 O1 2.317(7)
Dy1 O8 2.412(7)
Dy1 O11 2.437(7)
Dy1 O7 2.440(9)
Dy1 O10 2.518(7)
Dy1 O4 2.532(8)
Dy1 O2 2.603(8)
Dy1 N5 2.863(11)
Dy1 N6 2.882(9)
Dy1 Ni1 3.4045(16)
Ni1 O3 2.034(7)
Ni1 O5 2.034(7)
Ni1 O1 2.057(7)
Ni1 O13 2.073(7)
Ni1 N2 2.087(9)
Ni1 N4 2.117(8)
Fe1 C5 2.019(12)
Fe1 C29 2.026(12)
Fe1 C28 2.030(11)
Fe1 C27 2.031(12)
Fe1 C2 2.041(12)
Fe1 C3 2.043(12)
Fe1 C30 2.043(14)
Fe1 C1 2.047(11)
Fe1 C26 2.047(12)
Fe1 C4 2.051(12)
O1 C14 1.288(13)
O2 C13 1.395(14)
O2 C15 1.444(12)
O3 C22 1.334(13)
O4 C17 1.378(14)
O4 C16 1.454(12)
O5 C31 1.232(12)
O6 C31 1.276(12)
O7 N5 1.297(13)
O8 N5 1.296(13)
O9 N5 1.189(14)
O10 N6 1.253(12)
O11 N6 1.256(12)
O12 N6 1.242(12)
N1 C6 1.275(14)
N1 N2 1.440(10)
N2 C8 1.275(14)
N3 C24 1.286(14)
N3 N4 1.434(10)
N4 C23 1.266(14)
N7 C33 1.15(2)
C1 C2 1.420(16)
C1 C5 1.436(15)
C1 C6 1.479(13)
C2 C3 1.429(15)
C3 C4 1.401(17)
C4 C5 1.419(14)
C6 C7 1.484(15)
C8 C9 1.449(13)
C9 C14 1.424(15)
C9 C10 1.431(17)
C10 C11 1.359(15)
C11 C12 1.404(17)
C12 C13 1.397(17)
C13 C14 1.408(14)
C17 C18 1.367(17)
C17 C22 1.416(14)
C18 C19 1.371(18)
C19 C20 1.399(16)
C20 C21 1.395(16)
C21 C22 1.388(15)
C21 C23 1.460(14)
C24 C26 1.481(14)
C24 C25 1.505(15)
C26 C30 1.421(17)
C26 C27 1.435(15)
C27 C28 1.404(15)
C28 C29 1.400(17)
C29 C30 1.424(16)
C31 C32 1.525(16)
C33 C34 1.46(2)
